data_4064401
loop_
_publ_author_name
'Valyaev, Dmitry A.'
'Lugan, No\"el'
'Lavigne, Guy'
'Ustynyuk, Nikolai A.'

_publ_section_title
;
 Synthesis of \h1-\a-Phosphinocarbene Complexes of Manganese and
 Mechanistic Insight into Their Base-Induced Transformations
;
_journal_issue 8
_journal_name_full Organometallics
_journal_page_first 2318
_journal_paper_doi 10.1021/om2000772
_journal_volume 30
_journal_year 2011
_chemical_formula_moiety 'C23 H21 I Mn O2 P'
_chemical_formula_sum 'C23 H21 I Mn O2 P'
_chemical_formula_weight 542.21
_chemical_name_systematic
;
 ?
;
_space_group_crystal_system monoclinic
_space_group_IT_number 14
_space_group_name_H-M_alt 'P 1 21/n 1'
_symmetry_Int_Tables_number 14
_symmetry_space_group_name_Hall '-P 2yn'
_symmetry_space_group_name_H-M 'P 1 21/n 1'
_atom_sites_solution_hydrogens geom
_atom_sites_solution_primary direct
_atom_sites_solution_secondary difmap
_audit_creation_date 2010-12-23T11:15:04-00:00
_audit_creation_method 'WinGX routine CIF_UPDATE'
_cell_angle_alpha 90
_cell_angle_beta 99.522(4)
_cell_angle_gamma 90
_cell_formula_units_Z 4
_cell_length_a 7.6076(6)
_cell_length_b 19.8671(16)
_cell_length_c 14.6109(11)
_cell_measurement_reflns_used 9999
_cell_measurement_temperature 180(2)
_cell_measurement_theta_max 36.29
_cell_measurement_theta_min 1.80
_cell_measurement_wavelength 0.71073
_cell_volume 2177.9(3)
_computing_structure_refinement 'SHELXL-97 (Sheldrick, 2008)'
_diffrn_ambient_temperature 180(2)
_diffrn_measured_fraction_theta_full 0.998
_diffrn_measured_fraction_theta_max 0.998
_diffrn_measurement_device_type 'Bruker APEX II'
_diffrn_measurement_method 'phi and omega scans'
_diffrn_radiation_monochromator graphite
_diffrn_radiation_probe x-ray
_diffrn_radiation_type MoK\a
_diffrn_radiation_wavelength 0.71073
_diffrn_reflns_av_R_equivalents 0.0392
_diffrn_reflns_av_unetI/netI 0.0178
_diffrn_reflns_limit_h_max 9
_diffrn_reflns_limit_h_min -9
_diffrn_reflns_limit_k_max 24
_diffrn_reflns_limit_k_min -24
_diffrn_reflns_limit_l_max 18
_diffrn_reflns_limit_l_min -18
_diffrn_reflns_number 75758
_diffrn_reflns_theta_full 26.37
_diffrn_reflns_theta_max 26.37
_diffrn_reflns_theta_min 2.83
_diffrn_standards_decay_% 0
_diffrn_standards_interval_count 0
_diffrn_standards_number 0
_exptl_absorpt_coefficient_mu 2.113
_exptl_absorpt_correction_T_max 1.000
_exptl_absorpt_correction_T_min 0.768
_exptl_absorpt_correction_type multi-scan
_exptl_absorpt_process_details
;
'SADABS, Sheldrick, Bruker, 2000'
;
_exptl_crystal_colour yellow
_exptl_crystal_density_diffrn 1.654
_exptl_crystal_density_method 'not measured'
_exptl_crystal_description block
_exptl_crystal_F_000 1072
_exptl_crystal_size_max 0.4
_exptl_crystal_size_mid 0.4
_exptl_crystal_size_min 0.2
_refine_diff_density_max 0.428
_refine_diff_density_min -0.803
_refine_diff_density_rms 0.087
_refine_ls_extinction_method none
_refine_ls_goodness_of_fit_ref 1.144
_refine_ls_hydrogen_treatment riding
_refine_ls_matrix_type full
_refine_ls_number_parameters 256
_refine_ls_number_reflns 4447
_refine_ls_number_restraints 0
_refine_ls_restrained_S_all 1.144
_refine_ls_R_factor_all 0.0355
_refine_ls_R_factor_gt 0.025
_refine_ls_shift/su_max 0.001
_refine_ls_shift/su_mean 0
_refine_ls_structure_factor_coef Fsqd
_refine_ls_weighting_details 'calc w=1/[\s^2^(Fo^2^)+(0.0095P)^2^+4.7283P] where P=(Fo^2^+2Fc^2^)/3'
_refine_ls_weighting_scheme calc
_refine_ls_wR_factor_gt 0.0482
_refine_ls_wR_factor_ref 0.0528
_reflns_number_gt 3852
_reflns_number_total 4447
_reflns_threshold_expression >2\s(I)
_cod_data_source_file om2000772_si_002.cif
_cod_data_source_block complex_12
_cod_depositor_comments
;
The following automatic conversions were performed:

'_space_group_crystal_system' value 'Monoclinic' changed to
'monoclinic' according to
/home/saulius/struct/CIF-dictionaries/cif_core.dic dictionary named
'cif_core.dic' version 2.4.1 from 2010-06-29.

Automatic conversion script
Id: cif_fix_values 1715 2011-07-08 13:25:40Z adriana 
;
_cod_database_code 4064401

loop_
_space_group_symop_operation_xyz
'x, y, z'
'-x+1/2, y+1/2, -z+1/2'
'-x, -y, -z'
'x-1/2, -y-1/2, z-1/2'

loop_
_atom_site_label
_atom_site_type_symbol
_atom_site_fract_x
_atom_site_fract_y
_atom_site_fract_z
_atom_site_U_iso_or_equiv
_atom_site_adp_type
_atom_site_occupancy
_atom_site_symmetry_multiplicity
_atom_site_calc_flag
_atom_site_refinement_flags
C1 C 0.5090(4) 0.09621(15) -0.0195(2) 0.0212(6) Uani 1 1 d .
C2 C 0.8118(4) 0.09843(14) 0.0845(2) 0.0211(6) Uani 1 1 d .
C3 C 0.5886(3) 0.25781(13) 0.10550(18) 0.0145(5) Uani 1 1 d .
C11 C 0.7865(4) 0.05120(15) -0.1233(2) 0.0223(6) Uani 1 1 d .
H11 H 0.7504 0.0066 -0.1212 0.027 Uiso 1 1 calc R
C12 C 0.9462(4) 0.07865(16) -0.0762(2) 0.0252(7) Uani 1 1 d .
H12 H 1.0352 0.0552 -0.0377 0.03 Uiso 1 1 calc R
C13 C 0.9485(4) 0.14815(16) -0.0974(2) 0.0271(7) Uani 1 1 d .
H13 H 1.0385 0.1785 -0.075 0.033 Uiso 1 1 calc R
C14 C 0.7895(4) 0.16320(15) -0.1587(2) 0.0248(7) Uani 1 1 d .
H14 H 0.7565 0.2052 -0.1839 0.03 Uiso 1 1 calc R
C15 C 0.6905(4) 0.10367(15) -0.1747(2) 0.0233(6) Uani 1 1 d .
H15 H 0.5802 0.0994 -0.2127 0.028 Uiso 1 1 calc R
C21 C 0.5778(3) 0.33003(13) 0.13055(18) 0.0149(5) Uani 1 1 d .
C22 C 0.6675(4) 0.35475(15) 0.21507(19) 0.0186(6) Uani 1 1 d .
H22 H 0.7319 0.3253 0.2575 0.022 Uiso 1 1 calc R
C23 C 0.6616(4) 0.42245(15) 0.2364(2) 0.0212(6) Uani 1 1 d .
H23 H 0.724 0.4384 0.2923 0.025 Uiso 1 1 calc R
C24 C 0.5630(4) 0.46648(14) 0.1746(2) 0.0216(6) Uani 1 1 d .
H24 H 0.5596 0.512 0.1889 0.026 Uiso 1 1 calc R
C25 C 0.4701(4) 0.44280(14) 0.0921(2) 0.0204(6) Uani 1 1 d .
H25 H 0.4018 0.4722 0.0513 0.024 Uiso 1 1 calc R
C26 C 0.4780(4) 0.37491(14) 0.06959(19) 0.0172(6) Uani 1 1 d .
H26 H 0.4161 0.3594 0.0133 0.021 Uiso 1 1 calc R
C31 C 0.7634(3) 0.30163(13) -0.03476(17) 0.0129(5) Uani 1 1 d .
C32 C 0.9277(3) 0.32912(13) 0.00699(18) 0.0148(5) Uani 1 1 d .
C33 C 0.9910(4) 0.38585(14) -0.03287(18) 0.0164(6) Uani 1 1 d .
H33 H 1.0982 0.4048 -0.0047 0.02 Uiso 1 1 calc R
C34 C 0.9003(4) 0.41528(13) -0.11292(19) 0.0161(6) Uani 1 1 d .
C35 C 0.7398(4) 0.38647(13) -0.15408(18) 0.0153(5) Uani 1 1 d .
H35 H 0.6781 0.4053 -0.2083 0.018 Uiso 1 1 calc R
C36 C 0.6690(3) 0.33018(13) -0.11619(18) 0.0139(5) Uani 1 1 d .
C37 C 1.0341(4) 0.29935(15) 0.09386(19) 0.0209(6) Uani 1 1 d .
H37A H 1.1462 0.3224 0.1085 0.031 Uiso 1 1 calc R
H37B H 1.0549 0.2524 0.084 0.031 Uiso 1 1 calc R
H37C H 0.9689 0.3043 0.1444 0.031 Uiso 1 1 calc R
C38 C 0.9727(4) 0.47673(15) -0.1545(2) 0.0254(7) Uani 1 1 d .
H38A H 1.0691 0.4952 -0.1111 0.038 Uiso 1 1 calc R
H38B H 0.8799 0.5097 -0.1684 0.038 Uiso 1 1 calc R
H38C H 1.0151 0.4644 -0.2105 0.038 Uiso 1 1 calc R
C39 C 0.4911(4) 0.30318(15) -0.16388(19) 0.0207(6) Uani 1 1 d .
H39A H 0.3991 0.3352 -0.158 0.031 Uiso 1 1 calc R
H39B H 0.466 0.2615 -0.1354 0.031 Uiso 1 1 calc R
H39C H 0.4954 0.2957 -0.2284 0.031 Uiso 1 1 calc R
O1 O 0.3709(3) 0.07423(12) -0.01485(16) 0.0353(6) Uani 1 1 d .
O2 O 0.8740(3) 0.07824(12) 0.15705(15) 0.0357(6) Uani 1 1 d .
P1 P 0.67899(9) 0.22717(3) 0.01719(5) 0.01291(14) Uani 1 1 d .
Mn1 Mn 0.72590(5) 0.12658(2) -0.02966(3) 0.01311(9) Uani 1 1 d .
I1 I 0.48508(2) 0.190479(9) 0.194959(13) 0.01964(6) Uani 1 1 d .

loop_
_atom_site_aniso_label
_atom_site_aniso_U_11
_atom_site_aniso_U_22
_atom_site_aniso_U_33
_atom_site_aniso_U_23
_atom_site_aniso_U_13
_atom_site_aniso_U_12
C1 0.0249(16) 0.0205(15) 0.0180(15) -0.0018(12) 0.0029(12) -0.0019(12)
C2 0.0231(15) 0.0166(14) 0.0241(16) -0.0018(12) 0.0058(12) 0.0036(12)
C3 0.0135(12) 0.0148(13) 0.0167(13) 0.0036(11) 0.0067(10) 0.0019(10)
C11 0.0311(16) 0.0167(14) 0.0217(15) -0.0030(12) 0.0123(13) 0.0029(12)
C12 0.0208(15) 0.0321(17) 0.0253(16) 0.0025(13) 0.0113(13) 0.0080(13)
C13 0.0278(16) 0.0311(17) 0.0270(17) -0.0070(14) 0.0181(14) -0.0086(13)
C14 0.0413(18) 0.0175(14) 0.0200(15) 0.0014(12) 0.0186(14) 0.0035(13)
C15 0.0321(16) 0.0247(16) 0.0142(14) -0.0032(12) 0.0063(12) 0.0049(13)
C21 0.0138(13) 0.0160(13) 0.0168(13) 0.0032(11) 0.0083(11) 0.0004(10)
C22 0.0166(13) 0.0247(15) 0.0155(14) 0.0021(12) 0.0053(11) 0.0038(11)
C23 0.0190(14) 0.0257(16) 0.0198(15) -0.0042(12) 0.0059(12) -0.0022(12)
C24 0.0225(15) 0.0159(14) 0.0287(16) -0.0042(12) 0.0105(13) 0.0004(12)
C25 0.0193(14) 0.0185(14) 0.0246(15) 0.0053(12) 0.0069(12) 0.0034(11)
C26 0.0156(13) 0.0207(14) 0.0171(14) -0.0011(11) 0.0077(11) 0.0002(11)
C31 0.0149(12) 0.0117(12) 0.0135(13) 0.0000(10) 0.0069(10) 0.0010(10)
C32 0.0146(13) 0.0169(13) 0.0132(13) -0.0004(10) 0.0035(10) 0.0018(10)
C33 0.0133(13) 0.0194(14) 0.0171(14) -0.0023(11) 0.0044(11) -0.0040(11)
C34 0.0201(14) 0.0133(13) 0.0168(14) 0.0019(11) 0.0088(11) 0.0019(11)
C35 0.0182(13) 0.0161(13) 0.0117(13) 0.0016(10) 0.0030(10) 0.0052(11)
C36 0.0150(13) 0.0136(13) 0.0136(13) -0.0021(10) 0.0037(10) 0.0016(10)
C37 0.0138(13) 0.0294(16) 0.0190(14) 0.0048(12) 0.0008(11) -0.0032(12)
C38 0.0311(17) 0.0196(15) 0.0271(16) 0.0063(13) 0.0096(13) -0.0042(13)
C39 0.0188(14) 0.0240(15) 0.0179(14) 0.0020(12) -0.0011(11) -0.0028(12)
O1 0.0204(11) 0.0441(14) 0.0421(14) -0.0051(11) 0.0075(10) -0.0149(10)
O2 0.0484(14) 0.0364(13) 0.0199(12) 0.0044(10) -0.0012(10) 0.0186(11)
P1 0.0125(3) 0.0130(3) 0.0144(3) 0.0017(3) 0.0054(3) -0.0002(3)
Mn1 0.01365(19) 0.0127(2) 0.0136(2) 0.00048(15) 0.00417(16) -0.00048(16)
I1 0.02231(10) 0.01804(9) 0.02156(10) 0.00519(8) 0.01246(7) 0.00082(8)

loop_
_atom_type_symbol
_atom_type_description
_atom_type_scat_dispersion_real
_atom_type_scat_dispersion_imag
_atom_type_scat_source
C C 0.0033 0.0016 'International Tables Vol C Tables 4.2.6.8 and 6.1.1.4'
H H 0 0 'International Tables Vol C Tables 4.2.6.8 and 6.1.1.4'
O O 0.0106 0.006 'International Tables Vol C Tables 4.2.6.8 and 6.1.1.4'
P P 0.1023 0.0942 'International Tables Vol C Tables 4.2.6.8 and 6.1.1.4'
Mn Mn 0.3368 0.7283 'International Tables Vol C Tables 4.2.6.8 and 6.1.1.4'
I I -0.4742 1.8119 'International Tables Vol C Tables 4.2.6.8 and 6.1.1.4'

loop_
_geom_angle_atom_site_label_1
_geom_angle_atom_site_label_2
_geom_angle_atom_site_label_3
_geom_angle
O1 C1 Mn1 177.2(3)
O2 C2 Mn1 176.6(3)
C21 C3 P1 125.97(19)
C21 C3 I1 114.68(17)
P1 C3 I1 119.32(14)
C12 C11 C15 107.7(3)
C12 C11 Mn1 70.95(16)
C15 C11 Mn1 71.04(16)
C12 C11 H11 126.2
C15 C11 H11 126.2
Mn1 C11 H11 123.5
C11 C12 C13 108.2(3)
C11 C12 Mn1 70.61(16)
C13 C12 Mn1 70.92(17)
C11 C12 H12 125.9
C13 C12 H12 125.9
Mn1 C12 H12 124.2
C14 C13 C12 107.8(3)
C14 C13 Mn1 71.08(16)
C12 C13 Mn1 70.40(16)
C14 C13 H13 126.1
C12 C13 H13 126.1
Mn1 C13 H13 124
C15 C14 C13 107.9(3)
C15 C14 Mn1 70.60(16)
C13 C14 Mn1 70.49(16)
C15 C14 H14 126
C13 C14 H14 126
Mn1 C14 H14 124.5
C14 C15 C11 108.5(3)
C14 C15 Mn1 71.27(17)
C11 C15 Mn1 70.26(16)
C14 C15 H15 125.8
C11 C15 H15 125.8
Mn1 C15 H15 124.3
C26 C21 C22 118.3(3)
C26 C21 C3 120.5(2)
C22 C21 C3 121.2(2)
C23 C22 C21 120.8(3)
C23 C22 H22 119.6
C21 C22 H22 119.6
C22 C23 C24 120.1(3)
C22 C23 H23 119.9
C24 C23 H23 119.9
C25 C24 C23 120.0(3)
C25 C24 H24 120
C23 C24 H24 120
C24 C25 C26 120.2(3)
C24 C25 H25 119.9
C26 C25 H25 119.9
C25 C26 C21 120.6(3)
C25 C26 H26 119.7
C21 C26 H26 119.7
C36 C31 C32 120.3(2)
C36 C31 P1 120.91(19)
C32 C31 P1 118.82(19)
C33 C32 C31 118.5(2)
C33 C32 C37 119.7(2)
C31 C32 C37 121.8(2)
C34 C33 C32 122.5(2)
C34 C33 H33 118.8
C32 C33 H33 118.8
C33 C34 C35 118.0(2)
C33 C34 C38 121.2(3)
C35 C34 C38 120.8(2)
C34 C35 C36 121.8(2)
C34 C35 H35 119.1
C36 C35 H35 119.1
C35 C36 C31 118.9(2)
C35 C36 C39 118.4(2)
C31 C36 C39 122.7(2)
C32 C37 H37A 109.5
C32 C37 H37B 109.5
H37A C37 H37B 109.5
C32 C37 H37C 109.5
H37A C37 H37C 109.5
H37B C37 H37C 109.5
C34 C38 H38A 109.5
C34 C38 H38B 109.5
H38A C38 H38B 109.5
C34 C38 H38C 109.5
H38A C38 H38C 109.5
H38B C38 H38C 109.5
C36 C39 H39A 109.5
C36 C39 H39B 109.5
H39A C39 H39B 109.5
C36 C39 H39C 109.5
H39A C39 H39C 109.5
H39B C39 H39C 109.5
C3 P1 C31 104.08(12)
C3 P1 Mn1 133.70(10)
C31 P1 Mn1 121.96(8)
C2 Mn1 C1 90.99(13)
C2 Mn1 C11 107.24(12)
C1 Mn1 C11 96.71(12)
C2 Mn1 C12 88.40(12)
C1 Mn1 C12 131.35(13)
C11 Mn1 C12 38.44(12)
C2 Mn1 C15 145.92(12)
C1 Mn1 C15 92.48(12)
C11 Mn1 C15 38.70(11)
C12 Mn1 C15 64.32(12)
C2 Mn1 C13 107.49(13)
C1 Mn1 C13 156.63(13)
C11 Mn1 C13 64.64(12)
C12 Mn1 C13 38.68(12)
C15 Mn1 C13 64.18(12)
C2 Mn1 C14 145.89(13)
C1 Mn1 C14 122.16(13)
C11 Mn1 C14 64.55(11)
C12 Mn1 C14 64.46(12)
C15 Mn1 C14 38.13(11)
C13 Mn1 C14 38.43(12)
C2 Mn1 P1 92.77(9)
C1 Mn1 P1 94.76(10)
C11 Mn1 P1 156.67(8)
C12 Mn1 P1 133.87(9)
C15 Mn1 P1 120.66(8)
C13 Mn1 P1 98.40(9)
C14 Mn1 P1 92.16(8)

loop_
_geom_bond_atom_site_label_1
_geom_bond_atom_site_label_2
_geom_bond_distance
C1 O1 1.151(3)
C1 Mn1 1.786(3)
C2 O2 1.159(4)
C2 Mn1 1.778(3)
C3 C21 1.486(4)
C3 P1 1.674(3)
C3 I1 2.112(3)
C11 C12 1.404(4)
C11 C15 1.415(4)
C11 Mn1 2.130(3)
C11 H11 0.93
C12 C13 1.416(4)
C12 Mn1 2.135(3)
C12 H12 0.93
C13 C14 1.412(5)
C13 Mn1 2.141(3)
C13 H13 0.93
C14 C15 1.401(4)
C14 Mn1 2.149(3)
C14 H14 0.93
C15 Mn1 2.140(3)
C15 H15 0.93
C21 C26 1.393(4)
C21 C22 1.398(4)
C22 C23 1.383(4)
C22 H22 0.93
C23 C24 1.385(4)
C23 H23 0.93
C24 C25 1.375(4)
C24 H24 0.93
C25 C26 1.392(4)
C25 H25 0.93
C26 H26 0.93
C31 C36 1.404(4)
C31 C32 1.408(4)
C31 P1 1.827(3)
C32 C33 1.391(4)
C32 C37 1.508(4)
C33 C34 1.385(4)
C33 H33 0.93
C34 C35 1.392(4)
C34 C38 1.508(4)
C35 C36 1.395(4)
C35 H35 0.93
C36 C39 1.514(4)
C37 H37A 0.96
C37 H37B 0.96
C37 H37C 0.96
C38 H38A 0.96
C38 H38B 0.96
C38 H38C 0.96
C39 H39A 0.96
C39 H39B 0.96
C39 H39C 0.96
P1 Mn1 2.1611(8)
